data_4079063
loop_
_publ_author_name
'Dimmer, J\"org-Alexander'
'Hornung, Martin'
'W\"utz, Tobias'
'Wesemann, Lars'

_publ_section_title
;
 Germa- and Stanna-closo-dodecaborate in Reaction with [PdCl2(Xantphos)]:
 P--C and B--H Bond Activation
;
_journal_issue 20
_journal_name_full Organometallics
_journal_page_first 7044
_journal_paper_doi 10.1021/om300438x
_journal_volume 31
_journal_year 2012
_chemical_formula_moiety 'C39 H43 B11 Ge O P2 Pd, C2 H3 N'
_chemical_formula_sum 'C41 H46 B11 Ge N O P2 Pd'
_chemical_formula_weight 928.63
_chemical_name_systematic
;
 ?
;
_space_group_IT_number 7
_symmetry_cell_setting monoclinic
_symmetry_space_group_name_Hall 'P -2yac'
_symmetry_space_group_name_H-M 'P 1 n 1'
_atom_sites_solution_hydrogens calculated
_atom_sites_solution_primary direct
_atom_sites_solution_secondary difmap
_audit_creation_method SHELXL-97
_cell_angle_alpha 90.00
_cell_angle_beta 108.995(5)
_cell_angle_gamma 90.00
_cell_formula_units_Z 2
_cell_length_a 12.4283(9)
_cell_length_b 12.2637(6)
_cell_length_c 14.8561(10)
_cell_measurement_reflns_used 35207
_cell_measurement_temperature 173(2)
_cell_measurement_theta_max 59.22
_cell_measurement_theta_min 4.86
_cell_volume 2141.0(2)
_computing_cell_refinement x-Area
_computing_data_collection x-Area
_computing_data_reduction x-Area
_computing_molecular_graphics 'ortep for windows'
_computing_structure_refinement 'SHELXL-97 (Sheldrick, 1997)'
_computing_structure_solution 'SHELXS-97 (Sheldrick, 1997)'
_diffrn_ambient_temperature 173(2)
_diffrn_measured_fraction_theta_full 0.988
_diffrn_measured_fraction_theta_max 0.988
_diffrn_measurement_device_type 'Stoe IPDS "T'
_diffrn_measurement_method 'omega scans'
_diffrn_radiation_monochromator graphite
_diffrn_radiation_source 'fine-focus sealed tube'
_diffrn_radiation_type MoK\a
_diffrn_radiation_wavelength 0.71073
_diffrn_reflns_av_R_equivalents 0.0719
_diffrn_reflns_av_sigmaI/netI 0.0541
_diffrn_reflns_limit_h_max 14
_diffrn_reflns_limit_h_min -14
_diffrn_reflns_limit_k_max 14
_diffrn_reflns_limit_k_min -14
_diffrn_reflns_limit_l_max 17
_diffrn_reflns_limit_l_min -17
_diffrn_reflns_number 25857
_diffrn_reflns_theta_full 25.35
_diffrn_reflns_theta_max 25.35
_diffrn_reflns_theta_min 5.68
_exptl_absorpt_coefficient_mu 1.232
_exptl_absorpt_correction_T_max 0.8818
_exptl_absorpt_correction_T_min 0.8010
_exptl_absorpt_correction_type numerical
_exptl_absorpt_process_details 'x-red, x-shape'
_exptl_crystal_colour yellow
_exptl_crystal_density_diffrn 1.440
_exptl_crystal_density_method 'not measured'
_exptl_crystal_description block
_exptl_crystal_F_000 940
_exptl_crystal_size_max 0.20
_exptl_crystal_size_mid 0.17
_exptl_crystal_size_min 0.16
_refine_diff_density_max 0.700
_refine_diff_density_min -0.905
_refine_diff_density_rms 0.079
_refine_ls_abs_structure_details 'Flack H D (1983), Acta Cryst. A39, 876-881'
_refine_ls_abs_structure_Flack 0.013(10)
_refine_ls_extinction_method none
_refine_ls_goodness_of_fit_ref 1.137
_refine_ls_hydrogen_treatment constr
_refine_ls_matrix_type full
_refine_ls_number_parameters 524
_refine_ls_number_reflns 7474
_refine_ls_number_restraints 2
_refine_ls_restrained_S_all 1.137
_refine_ls_R_factor_all 0.0463
_refine_ls_R_factor_gt 0.0385
_refine_ls_shift/su_max 0.001
_refine_ls_shift/su_mean 0.000
_refine_ls_structure_factor_coef Fsqd
_refine_ls_weighting_details 'calc w=1/[\s^2^(Fo^2^)+(0.0162P)^2^+3.3787P] where P=(Fo^2^+2Fc^2^)/3'
_refine_ls_weighting_scheme calc
_refine_ls_wR_factor_gt 0.0677
_refine_ls_wR_factor_ref 0.0707
_reflns_number_gt 6891
_reflns_number_total 7474
_reflns_threshold_expression >2sigma(I)
_cod_data_source_file om300438x_si_001.cif
_cod_data_source_block jd115
_cod_original_sg_symbol_H-M 'P n'
_cod_database_code 4079063

loop_
_symmetry_equiv_pos_as_xyz
'x, y, z'
'x+1/2, -y, z+1/2'

loop_
_atom_site_label
_atom_site_type_symbol
_atom_site_fract_x
_atom_site_fract_y
_atom_site_fract_z
_atom_site_U_iso_or_equiv
_atom_site_adp_type
_atom_site_occupancy
_atom_site_symmetry_multiplicity
_atom_site_calc_flag
_atom_site_refinement_flags
B104 B 0.5676(5) 0.7454(5) 0.5166(4) 0.0190(11) Uani 1 1 d .
H104 H 0.6373 0.6913 0.5567 0.023 Uiso 1 1 calc R
B103 B 0.4169(5) 0.6953(5) 0.4623(4) 0.0171(11) Uani 1 1 d .
H103 H 0.3917 0.6104 0.4683 0.021 Uiso 1 1 calc R
B105 B 0.5636(5) 0.8934(5) 0.5461(4) 0.0168(11) Uani 1 1 d .
H105 H 0.6303 0.9327 0.6049 0.020 Uiso 1 1 calc R
C10 C 0.2579(5) 0.4856(6) 0.8616(5) 0.0428(15) Uani 1 1 d .
C11 C 0.2782(7) 0.4038(7) 0.9357(5) 0.064(2) Uani 1 1 d .
H11A H 0.2454 0.3357 0.9082 0.096 Uiso 1 1 calc R
H11B H 0.2439 0.4267 0.9820 0.096 Uiso 1 1 calc R
H11C H 0.3586 0.3949 0.9661 0.096 Uiso 1 1 calc R
N1 N 0.2428(6) 0.5492(5) 0.8030(5) 0.0665(18) Uani 1 1 d .
Pd1 Pd 0.45608(3) 0.74224(3) 0.73944(3) 0.01230(8) Uani 1 1 d .
Ge1 Ge 0.45084(4) 0.78960(4) 0.58629(3) 0.01429(12) Uani 1 1 d .
P2 P 0.58051(10) 0.60044(10) 0.75716(9) 0.0139(3) Uani 1 1 d .
P1 P 0.33089(10) 0.87301(10) 0.75074(9) 0.0137(3) Uani 1 1 d .
O1 O 0.4708(3) 0.7069(3) 0.8841(2) 0.0193(8) Uani 1 1 d .
C502 C 0.3978(4) 0.7603(4) 0.9251(4) 0.0153(10) Uani 1 1 d .
B108 B 0.5032(6) 0.7334(5) 0.3914(5) 0.0233(13) Uani 1 1 d .
H108 H 0.5324 0.6700 0.3524 0.028 Uiso 1 1 calc R
C601 C 0.5778(4) 0.5499(4) 0.8716(3) 0.0135(9) Uani 1 1 d .
B109 B 0.5892(5) 0.8490(5) 0.4417(4) 0.0190(13) Uani 1 1 d .
H109 H 0.6742 0.8603 0.4353 0.023 Uiso 1 1 calc R
C605 C 0.5329(4) 0.5828(4) 1.0190(3) 0.0148(10) Uani 1 1 d .
B106 B 0.3530(5) 0.9153(4) 0.3844(4) 0.0195(12) Uani 1 1 d .
H106 H 0.2853 0.9695 0.3412 0.023 Uiso 1 1 calc R
C606 C 0.5264(4) 0.6112(4) 0.9264(3) 0.0149(10) Uani 1 1 d .
C401 C 0.7285(4) 0.6337(4) 0.7781(3) 0.0175(11) Uani 1 1 d .
C503 C 0.4042(4) 0.7394(4) 1.0187(3) 0.0167(9) Uani 1 1 d .
C1 C 0.4891(4) 0.6581(4) 1.0803(3) 0.0170(10) Uani 1 1 d .
C201 C 0.1855(4) 0.8766(4) 0.6713(3) 0.0184(11) Uani 1 1 d .
C506 C 0.2514(4) 0.8931(4) 0.9073(4) 0.0226(11) Uani 1 1 d .
H506 H 0.1985 0.9424 0.8703 0.027 Uiso 1 1 calc R
C505 C 0.2571(4) 0.8751(4) 1.0001(4) 0.0258(12) Uani 1 1 d .
H505 H 0.2098 0.9139 1.0259 0.031 Uiso 1 1 calc R
C603 C 0.6357(4) 0.4206(4) 1.0008(4) 0.0213(10) Uani 1 1 d .
H603 H 0.6702 0.3549 1.0255 0.026 Uiso 1 1 calc R
C604 C 0.5891(4) 0.4853(4) 1.0543(3) 0.0188(10) Uani 1 1 d .
H604 H 0.5952 0.4635 1.1158 0.023 Uiso 1 1 calc R
C501 C 0.3241(4) 0.8382(4) 0.8681(3) 0.0154(10) Uani 1 1 d .
C405 C 0.8681(5) 0.7768(4) 0.7941(4) 0.0294(12) Uani 1 1 d .
H405 H 0.8856 0.8498 0.7890 0.035 Uiso 1 1 calc R
C104 C 0.4771(6) 1.2167(5) 0.7857(5) 0.0410(17) Uani 1 1 d .
H10A H 0.5081 1.2865 0.7942 0.049 Uiso 1 1 calc R
C304 C 0.4475(6) 0.3112(5) 0.5545(4) 0.0349(14) Uani 1 1 d .
H304 H 0.4191 0.2515 0.5154 0.042 Uiso 1 1 calc R
C101 C 0.3846(4) 1.0103(4) 0.7624(3) 0.0180(10) Uani 1 1 d .
C504 C 0.3325(4) 0.8001(4) 1.0551(4) 0.0228(11) Uani 1 1 d .
H504 H 0.3357 0.7895 1.1179 0.027 Uiso 1 1 calc R
C2 C 0.5910(5) 0.7227(5) 1.1460(4) 0.0285(13) Uani 1 1 d .
H2A H 0.5650 0.7711 1.1854 0.043 Uiso 1 1 calc R
H2B H 0.6255 0.7643 1.1080 0.043 Uiso 1 1 calc R
H2C H 0.6458 0.6729 1.1855 0.043 Uiso 1 1 calc R
C301 C 0.5347(4) 0.4861(4) 0.6765(3) 0.0159(10) Uani 1 1 d .
C203 C -0.0003(5) 0.7964(5) 0.6158(4) 0.0355(13) Uani 1 1 d .
H203 H -0.0513 0.7429 0.6205 0.043 Uiso 1 1 calc R
B110 B 0.4959(5) 0.9615(5) 0.4364(4) 0.0195(12) Uani 1 1 d .
H110 H 0.5206 1.0456 0.4264 0.023 Uiso 1 1 calc R
C404 C 0.9536(4) 0.7005(5) 0.8251(4) 0.0274(12) Uani 1 1 d .
H404 H 1.0290 0.7226 0.8412 0.033 Uiso 1 1 calc R
C602 C 0.6315(4) 0.4525(4) 0.9107(3) 0.0162(10) Uani 1 1 d .
H602 H 0.6647 0.4090 0.8757 0.019 Uiso 1 1 calc R
C204 C -0.0355(5) 0.8759(5) 0.5469(4) 0.0362(14) Uani 1 1 d .
H204 H -0.1104 0.8769 0.5064 0.043 Uiso 1 1 calc R
B102 B 0.3190(4) 0.8143(4) 0.4563(4) 0.0179(11) Uani 1 1 d .
H102 H 0.2319 0.8037 0.4582 0.021 Uiso 1 1 calc R
B107 B 0.3578(5) 0.7747(5) 0.3560(4) 0.0205(12) Uani 1 1 d .
H107 H 0.2934 0.7382 0.2940 0.025 Uiso 1 1 calc R
B101 B 0.4099(5) 0.9368(5) 0.5083(4) 0.0195(12) Uani 1 1 d .
H101 H 0.3800 1.0037 0.5434 0.023 Uiso 1 1 calc R
C302 C 0.4190(4) 0.4627(4) 0.6463(4) 0.0237(11) Uani 1 1 d .
H302 H 0.3700 0.5059 0.6667 0.028 Uiso 1 1 calc R
C202 C 0.1105(4) 0.7954(5) 0.6782(4) 0.0271(12) Uani 1 1 d .
H202 H 0.1344 0.7410 0.7241 0.032 Uiso 1 1 calc R
C106 C 0.3208(5) 1.0990(4) 0.7749(4) 0.0283(12) Uani 1 1 d .
H10B H 0.2468 1.0892 0.7755 0.034 Uiso 1 1 calc R
C303 C 0.3763(5) 0.3760(5) 0.5862(4) 0.0322(14) Uani 1 1 d .
H303 H 0.2988 0.3610 0.5668 0.039 Uiso 1 1 calc R
B111 B 0.4629(5) 0.8649(5) 0.3428(4) 0.0238(13) Uani 1 1 d .
H111 H 0.4666 0.8867 0.2720 0.029 Uiso 1 1 calc R
C102 C 0.4961(4) 1.0272(4) 0.7618(4) 0.0248(11) Uani 1 1 d .
H10C H 0.5392 0.9684 0.7537 0.030 Uiso 1 1 calc R
C3 C 0.4343(5) 0.5929(5) 1.1426(4) 0.0318(14) Uani 1 1 d .
H3A H 0.4065 0.6424 1.1801 0.048 Uiso 1 1 calc R
H3B H 0.4899 0.5453 1.1839 0.048 Uiso 1 1 calc R
H3C H 0.3721 0.5505 1.1025 0.048 Uiso 1 1 calc R
C402 C 0.8166(4) 0.5585(4) 0.8095(3) 0.0203(11) Uani 1 1 d .
H402 H 0.8000 0.4853 0.8149 0.024 Uiso 1 1 calc R
C403 C 0.9290(4) 0.5914(4) 0.8327(4) 0.0253(11) Uani 1 1 d .
H403 H 0.9875 0.5407 0.8533 0.030 Uiso 1 1 calc R
C206 C 0.1513(4) 0.9541(4) 0.6002(4) 0.0272(12) Uani 1 1 d .
H206 H 0.2025 1.0064 0.5938 0.033 Uiso 1 1 calc R
C406 C 0.7552(4) 0.7433(4) 0.7703(3) 0.0232(10) Uani 1 1 d .
H406 H 0.6970 0.7943 0.7491 0.028 Uiso 1 1 calc R
C103 C 0.5416(5) 1.1303(5) 0.7729(4) 0.0339(14) Uani 1 1 d .
H10D H 0.6152 1.1418 0.7718 0.041 Uiso 1 1 calc R
C305 C 0.5616(5) 0.3371(5) 0.5822(4) 0.0390(15) Uani 1 1 d .
H305 H 0.6097 0.2951 0.5596 0.047 Uiso 1 1 calc R
C205 C 0.0398(5) 0.9535(5) 0.5381(4) 0.0365(14) Uani 1 1 d .
H205 H 0.0163 1.0060 0.4905 0.044 Uiso 1 1 calc R
C105 C 0.3689(6) 1.2016(5) 0.7863(4) 0.0424(16) Uani 1 1 d .
H10E H 0.3268 1.2612 0.7945 0.051 Uiso 1 1 calc R
C306 C 0.6066(4) 0.4236(5) 0.6425(4) 0.0310(13) Uani 1 1 d .
H306 H 0.6837 0.4398 0.6600 0.037 Uiso 1 1 calc R

loop_
_atom_site_aniso_label
_atom_site_aniso_U_11
_atom_site_aniso_U_22
_atom_site_aniso_U_33
_atom_site_aniso_U_23
_atom_site_aniso_U_13
_atom_site_aniso_U_12
B104 0.022(3) 0.021(3) 0.012(3) 0.002(2) 0.004(2) 0.001(2)
B103 0.019(3) 0.023(3) 0.012(3) -0.001(2) 0.008(2) -0.005(2)
B105 0.016(3) 0.019(3) 0.014(3) -0.002(2) 0.002(2) -0.006(2)
C10 0.029(3) 0.046(4) 0.047(4) -0.015(3) 0.004(3) -0.009(3)
C11 0.059(5) 0.078(5) 0.049(5) 0.001(4) 0.010(4) -0.028(4)
N1 0.062(4) 0.054(4) 0.063(4) -0.005(3) -0.009(3) -0.008(3)
Pd1 0.01489(15) 0.01193(18) 0.01137(15) 0.00270(16) 0.00607(11) 0.00362(16)
Ge1 0.0170(3) 0.0152(3) 0.0110(3) 0.0017(2) 0.0051(2) -0.0016(2)
P2 0.0160(6) 0.0153(6) 0.0118(6) 0.0020(5) 0.0066(5) 0.0025(5)
P1 0.0134(6) 0.0149(6) 0.0127(6) 0.0031(5) 0.0041(5) 0.0033(5)
O1 0.0247(19) 0.024(2) 0.0140(18) 0.0034(15) 0.0129(15) 0.0070(16)
C502 0.013(2) 0.017(3) 0.016(2) -0.008(2) 0.005(2) -0.003(2)
B108 0.023(3) 0.029(4) 0.019(3) 0.000(3) 0.008(3) 0.002(3)
C601 0.015(2) 0.017(2) 0.007(2) 0.0017(17) 0.0024(18) -0.0004(18)
B109 0.020(3) 0.027(3) 0.012(3) 0.005(2) 0.008(2) 0.000(2)
C605 0.013(2) 0.019(2) 0.013(2) 0.0028(18) 0.0047(19) -0.0017(18)
B106 0.015(3) 0.015(3) 0.024(3) 0.006(2) 0.001(2) 0.000(2)
C606 0.012(2) 0.013(2) 0.019(3) 0.0023(19) 0.0043(19) 0.0001(18)
C401 0.016(3) 0.023(3) 0.013(2) -0.0013(19) 0.004(2) -0.002(2)
C503 0.022(2) 0.016(2) 0.013(2) -0.0041(19) 0.007(2) -0.003(2)
C1 0.023(3) 0.019(2) 0.009(2) -0.0007(18) 0.0050(19) -0.001(2)
C201 0.013(2) 0.029(3) 0.013(2) -0.004(2) 0.0041(19) 0.002(2)
C506 0.020(3) 0.023(3) 0.026(3) 0.002(2) 0.010(2) 0.008(2)
C505 0.025(3) 0.033(3) 0.022(3) -0.001(2) 0.012(2) 0.010(2)
C603 0.019(2) 0.022(3) 0.021(3) 0.000(2) 0.004(2) 0.000(2)
C604 0.020(3) 0.025(3) 0.013(2) 0.0070(19) 0.006(2) -0.001(2)
C501 0.018(2) 0.016(2) 0.013(2) 0.0042(19) 0.0055(19) 0.0001(19)
C405 0.032(3) 0.028(3) 0.029(3) -0.001(2) 0.009(2) -0.012(2)
C104 0.040(4) 0.022(3) 0.043(4) 0.002(3) -0.011(3) -0.008(3)
C304 0.049(4) 0.029(3) 0.025(3) -0.008(2) 0.010(3) -0.005(3)
C101 0.023(3) 0.019(3) 0.009(2) 0.0040(19) 0.000(2) 0.003(2)
C504 0.023(3) 0.032(3) 0.017(3) 0.003(2) 0.011(2) 0.005(2)
C2 0.023(3) 0.031(3) 0.027(3) -0.009(2) 0.002(2) 0.005(2)
C301 0.024(3) 0.019(3) 0.005(2) 0.0053(18) 0.005(2) 0.004(2)
C203 0.025(3) 0.050(4) 0.031(3) -0.008(3) 0.007(2) -0.010(3)
B110 0.018(3) 0.022(3) 0.020(3) 0.004(2) 0.008(2) -0.005(2)
C404 0.017(3) 0.041(3) 0.023(3) -0.001(2) 0.004(2) -0.006(2)
C602 0.014(2) 0.015(2) 0.023(3) -0.0030(19) 0.010(2) 0.0016(18)
C204 0.014(3) 0.052(4) 0.033(3) -0.010(3) -0.005(2) 0.002(3)
B102 0.014(3) 0.024(3) 0.012(3) 0.004(2) 0.001(2) -0.007(2)
B107 0.022(3) 0.025(3) 0.010(3) -0.002(2) 0.000(2) -0.003(2)
B101 0.018(3) 0.021(3) 0.019(3) 0.006(2) 0.006(2) 0.001(2)
C302 0.020(3) 0.025(3) 0.028(3) -0.003(2) 0.010(2) -0.001(2)
C202 0.023(3) 0.035(3) 0.019(3) 0.001(2) 0.001(2) -0.002(3)
C106 0.027(3) 0.025(3) 0.028(3) 0.003(2) 0.003(2) 0.005(2)
C303 0.031(3) 0.036(3) 0.026(3) -0.002(2) 0.004(3) -0.014(3)
B111 0.027(3) 0.028(3) 0.017(3) -0.002(2) 0.009(2) -0.001(3)
C102 0.023(3) 0.023(3) 0.023(3) -0.001(2) 0.000(2) 0.002(2)
C3 0.044(4) 0.034(4) 0.025(3) 0.007(3) 0.022(3) 0.008(3)
C402 0.022(3) 0.024(3) 0.014(3) 0.001(2) 0.005(2) 0.003(2)
C403 0.020(3) 0.035(3) 0.020(3) 0.000(2) 0.005(2) 0.008(2)
C206 0.022(3) 0.029(3) 0.025(3) 0.008(2) 0.000(2) 0.001(2)
C406 0.023(2) 0.021(3) 0.024(3) 0.001(2) 0.004(2) -0.001(2)
C103 0.028(3) 0.032(3) 0.031(3) 0.005(2) -0.005(2) -0.008(2)
C305 0.039(4) 0.045(4) 0.037(4) -0.017(3) 0.017(3) 0.012(3)
C205 0.030(3) 0.041(4) 0.027(3) 0.010(3) -0.005(3) 0.009(3)
C105 0.050(4) 0.019(3) 0.044(4) -0.002(3) -0.004(3) 0.014(3)
C306 0.020(3) 0.044(3) 0.027(3) -0.011(2) 0.004(2) 0.003(2)

loop_
_atom_type_symbol
_atom_type_description
_atom_type_scat_dispersion_real
_atom_type_scat_dispersion_imag
_atom_type_scat_source
C C 0.0033 0.0016 'International Tables Vol C Tables 4.2.6.8 and 6.1.1.4'
H H 0.0000 0.0000 'International Tables Vol C Tables 4.2.6.8 and 6.1.1.4'
B B 0.0013 0.0007 'International Tables Vol C Tables 4.2.6.8 and 6.1.1.4'
Ge Ge 0.1547 1.8001 'International Tables Vol C Tables 4.2.6.8 and 6.1.1.4'
N N 0.0061 0.0033 'International Tables Vol C Tables 4.2.6.8 and 6.1.1.4'
O O 0.0106 0.0060 'International Tables Vol C Tables 4.2.6.8 and 6.1.1.4'
P P 0.1023 0.0942 'International Tables Vol C Tables 4.2.6.8 and 6.1.1.4'
Pd Pd -0.9988 1.0072 'International Tables Vol C Tables 4.2.6.8 and 6.1.1.4'

loop_
_geom_angle_atom_site_label_1
_geom_angle_atom_site_label_2
_geom_angle_atom_site_label_3
_geom_angle
B109 B104 B108 60.6(3)
B109 B104 B105 58.1(3)
B108 B104 B105 106.8(4)
B109 B104 B103 107.4(4)
B108 B104 B103 58.6(3)
B105 B104 B103 108.5(4)
B109 B104 Ge1 113.2(4)
B108 B104 Ge1 112.8(4)
B105 B104 Ge1 63.9(2)
B103 B104 Ge1 63.1(2)
B107 B103 B108 59.6(3)
B107 B103 B102 57.7(3)
B108 B103 B102 105.8(4)
B107 B103 B104 105.3(4)
B108 B103 B104 57.7(3)
B102 B103 B104 107.7(4)
B107 B103 Ge1 112.4(3)
B108 B103 Ge1 112.6(4)
B102 B103 Ge1 63.7(2)
B104 B103 Ge1 63.7(2)
B109 B105 B110 60.5(3)
B109 B105 B104 57.9(3)
B110 B105 B104 106.3(4)
B109 B105 B101 106.2(4)
B110 B105 B101 57.6(3)
B104 B105 B101 107.8(4)
B109 B105 Ge1 112.7(3)
B110 B105 Ge1 112.4(3)
B104 B105 Ge1 63.5(2)
B101 B105 Ge1 63.5(2)
N1 C10 C11 179.3(9)
O1 Pd1 P1 84.58(10)
O1 Pd1 P2 84.09(10)
P1 Pd1 P2 168.56(4)
O1 Pd1 Ge1 175.85(11)
P1 Pd1 Ge1 95.38(4)
P2 Pd1 Ge1 96.03(4)
B103 Ge1 B102 53.2(2)
B103 Ge1 B104 53.2(2)
B102 Ge1 B104 92.3(2)
B103 Ge1 B101 92.6(2)
B102 Ge1 B101 53.1(2)
B104 Ge1 B101 91.8(2)
B103 Ge1 B105 92.7(2)
B102 Ge1 B105 92.5(2)
B104 Ge1 B105 52.6(2)
B101 Ge1 B105 52.9(2)
B103 Ge1 Pd1 130.85(16)
B102 Ge1 Pd1 134.19(14)
B104 Ge1 Pd1 127.65(15)
B101 Ge1 Pd1 132.31(16)
B105 Ge1 Pd1 127.92(15)
C401 P2 C301 111.8(2)
C401 P2 C601 104.1(2)
C301 P2 C601 104.9(2)
C401 P2 Pd1 117.41(17)
C301 P2 Pd1 117.22(16)
C601 P2 Pd1 98.57(15)
C101 P1 C201 107.5(2)
C101 P1 C501 105.0(2)
C201 P1 C501 106.4(2)
C101 P1 Pd1 115.14(17)
C201 P1 Pd1 122.03(17)
C501 P1 Pd1 98.67(16)
C606 O1 C502 119.1(4)
C606 O1 Pd1 119.2(3)
C502 O1 Pd1 119.0(3)
C503 C502 C501 123.0(5)
C503 C502 O1 120.8(4)
C501 C502 O1 116.1(4)
B111 B108 B104 108.8(4)
B111 B108 B107 59.8(3)
B104 B108 B107 110.7(4)
B111 B108 B109 59.9(3)
B104 B108 B109 59.5(3)
B107 B108 B109 108.0(4)
B111 B108 B103 109.5(4)
B104 B108 B103 63.8(3)
B107 B108 B103 60.3(3)
B109 B108 B103 110.6(4)
C602 C601 C606 117.5(4)
C602 C601 P2 121.8(3)
C606 C601 P2 120.6(3)
B104 B109 B105 64.0(3)
B104 B109 B111 109.0(4)
B105 B109 B111 109.2(4)
B104 B109 B110 110.7(4)
B105 B109 B110 60.1(3)
B111 B109 B110 59.6(3)
B104 B109 B108 60.0(3)
B105 B109 B108 111.0(4)
B111 B109 B108 59.7(4)
B110 B109 B108 107.7(4)
C606 C605 C604 116.5(4)
C606 C605 C1 121.5(4)
C604 C605 C1 121.8(4)
B101 B106 B102 64.5(3)
B101 B106 B110 59.7(3)
B102 B106 B110 111.1(4)
B101 B106 B111 108.8(4)
B102 B106 B111 109.1(4)
B110 B106 B111 59.5(3)
B101 B106 B107 111.0(4)
B102 B106 B107 60.0(3)
B110 B106 B107 107.8(4)
B111 B106 B107 59.6(3)
C605 C606 O1 120.9(4)
C605 C606 C601 123.1(4)
O1 C606 C601 116.0(4)
C402 C401 C406 118.9(5)
C402 C401 P2 123.6(4)
C406 C401 P2 117.2(4)
C502 C503 C504 116.9(4)
C502 C503 C1 121.7(4)
C504 C503 C1 121.3(4)
C605 C1 C503 110.5(4)
C605 C1 C3 111.1(4)
C503 C1 C3 110.3(4)
C605 C1 C2 108.1(4)
C503 C1 C2 108.1(4)
C3 C1 C2 108.7(4)
C206 C201 C202 120.2(5)
C206 C201 P1 120.6(4)
C202 C201 P1 119.0(4)
C505 C506 C501 120.7(5)
C504 C505 C506 120.4(5)
C604 C603 C602 120.5(5)
C603 C604 C605 121.8(4)
C506 C501 C502 117.4(4)
C506 C501 P1 121.6(4)
C502 C501 P1 120.9(4)
C404 C405 C406 119.2(5)
C105 C104 C103 121.1(5)
C303 C304 C305 118.5(5)
C106 C101 C102 119.4(5)
C106 C101 P1 122.2(4)
C102 C101 P1 118.3(4)
C505 C504 C503 121.5(5)
C302 C301 C306 119.2(5)
C302 C301 P2 116.3(4)
C306 C301 P2 124.4(4)
C204 C203 C202 120.6(5)
B101 B110 B111 109.2(4)
B101 B110 B106 59.6(3)
B111 B110 B106 60.2(3)
B101 B110 B105 64.2(3)
B111 B110 B105 109.0(4)
B106 B110 B105 110.8(4)
B101 B110 B109 110.7(4)
B111 B110 B109 59.9(3)
B106 B110 B109 108.3(4)
B105 B110 B109 59.4(3)
C405 C404 C403 121.2(5)
C603 C602 C601 120.5(4)
C205 C204 C203 120.1(5)
B107 B102 B106 60.2(3)
B107 B102 B103 58.7(3)
B106 B102 B103 107.0(4)
B107 B102 B101 105.8(4)
B106 B102 B101 57.5(3)
B103 B102 B101 107.8(4)
B107 B102 Ge1 112.7(3)
B106 B102 Ge1 112.6(3)
B103 B102 Ge1 63.1(2)
B101 B102 Ge1 63.6(2)
B111 B107 B102 109.5(4)
B111 B107 B108 59.8(3)
B102 B107 B108 110.9(4)
B111 B107 B106 60.3(3)
B102 B107 B106 59.8(3)
B108 B107 B106 108.3(4)
B111 B107 B103 109.3(4)
B102 B107 B103 63.6(3)
B108 B107 B103 60.1(3)
B106 B107 B103 110.6(4)
B106 B101 B110 60.7(3)
B106 B101 B105 107.0(4)
B110 B101 B105 58.3(3)
B106 B101 B102 58.0(3)
B110 B101 B102 106.8(4)
B105 B101 B102 108.1(4)
B106 B101 Ge1 112.8(3)
B110 B101 Ge1 113.1(3)
B105 B101 Ge1 63.6(2)
B102 B101 Ge1 63.3(2)
C303 C302 C301 120.5(5)
C203 C202 C201 119.2(5)
C105 C106 C101 119.0(5)
C304 C303 C302 120.7(5)
B110 B111 B108 109.0(4)
B110 B111 B107 108.7(4)
B108 B111 B107 60.4(3)
B110 B111 B109 60.5(3)
B108 B111 B109 60.4(4)
B107 B111 B109 108.9(4)
B110 B111 B106 60.2(3)
B108 B111 B106 108.7(4)
B107 B111 B106 60.1(3)
B109 B111 B106 108.7(4)
C103 C102 C101 120.3(5)
C403 C402 C401 120.7(5)
C402 C403 C404 119.5(5)
C201 C206 C205 119.7(5)
C405 C406 C401 120.6(5)
C102 C103 C104 119.2(6)
C304 C305 C306 121.9(5)
C204 C205 C206 120.2(5)
C104 C105 C106 120.9(5)
C305 C306 C301 119.1(5)

loop_
_geom_bond_atom_site_label_1
_geom_bond_atom_site_label_2
_geom_bond_distance
B104 B109 1.765(8)
B104 B108 1.774(8)
B104 B105 1.872(8)
B104 B103 1.884(8)
B104 Ge1 2.109(5)
B103 B107 1.796(8)
B103 B108 1.792(8)
B103 B102 1.883(8)
B103 Ge1 2.098(5)
B105 B109 1.768(8)
B105 B110 1.780(8)
B105 B101 1.884(8)
B105 Ge1 2.118(5)
C10 N1 1.138(9)
C10 C11 1.450(11)
Pd1 O1 2.141(3)
Pd1 P1 2.2784(13)
Pd1 P2 2.2847(12)
Pd1 Ge1 2.3283(6)
Ge1 B102 2.109(5)
Ge1 B101 2.115(6)
P2 C401 1.809(5)
P2 C301 1.811(5)
P2 C601 1.821(4)
P1 C101 1.799(5)
P1 C201 1.808(5)
P1 C501 1.823(5)
O1 C606 1.404(6)
O1 C502 1.409(6)
C502 C503 1.390(7)
C502 C501 1.401(7)
B108 B111 1.772(9)
B108 B107 1.784(8)
B108 B109 1.786(9)
C601 C602 1.399(6)
C601 C606 1.405(6)
B109 B111 1.777(9)
B109 B110 1.787(8)
C605 C606 1.394(7)
C605 C604 1.399(7)
C605 C1 1.518(6)
B106 B101 1.764(8)
B106 B102 1.774(7)
B106 B110 1.783(8)
B106 B111 1.783(8)
B106 B107 1.780(8)
C401 C402 1.391(7)
C401 C406 1.399(7)
C503 C504 1.398(7)
C503 C1 1.522(7)
C1 C3 1.539(7)
C1 C2 1.542(7)
C201 C206 1.381(7)
C201 C202 1.391(7)
C506 C505 1.375(7)
C506 C501 1.398(7)
C505 C504 1.376(7)
C603 C604 1.377(7)
C603 C602 1.379(7)
C405 C404 1.377(8)
C405 C406 1.393(7)
C104 C105 1.360(10)
C104 C103 1.379(9)
C304 C303 1.381(8)
C304 C305 1.379(9)
C101 C106 1.394(7)
C101 C102 1.404(7)
C301 C302 1.389(7)
C301 C306 1.391(7)
C203 C204 1.378(8)
C203 C202 1.388(7)
B110 B101 1.767(8)
B110 B111 1.770(8)
C404 C403 1.385(8)
C204 C205 1.371(8)
B102 B107 1.776(8)
B102 B101 1.887(8)
B107 B111 1.771(9)
C302 C303 1.379(7)
C106 C105 1.380(8)
C102 C103 1.373(7)
C402 C403 1.385(7)
C206 C205 1.393(7)
C305 C306 1.385(8)
